data_4132217
loop_
_publ_author_name
'Saha, Subhankar'
'Desiraju, Gautam R.'

_publ_section_title
;
 Acid&#x00B7;&#x00B7;&#x00B7;Amide Supramolecular Synthon in Cocrystals:
 From Spectroscopic Detection to Property Engineering.
;
_journal_issue 20
_journal_name_full 'Journal of the American Chemical Society'
_journal_page_first 6361
_journal_page_last 6373
_journal_paper_doi 10.1021/jacs.8b02435
_journal_volume 140
_journal_year 2018
_chemical_formula_sum 'C14 H12 N4 O10'
_chemical_formula_weight 396.28
_space_group_crystal_system monoclinic
_space_group_IT_number 14
_space_group_name_Hall '-P 2yn'
_space_group_name_H-M_alt 'P 1 21/n 1'
_atom_sites_solution_hydrogens mixed
_audit_creation_method SHELXL-2014
_cell_angle_alpha 90
_cell_angle_beta 91.544(7)
_cell_angle_gamma 90
_cell_formula_units_Z 4
_cell_length_a 7.033(4)
_cell_length_b 8.877(5)
_cell_length_c 27.155(16)
_cell_measurement_reflns_used 3686
_cell_measurement_temperature 298(2)
_cell_measurement_theta_max 33.5
_cell_measurement_theta_min 2.3
_cell_volume 1694.7(17)
_computing_cell_refinement
;
CrystalClear-SM Expert 2.0 rc14 (Rigaku, 2009)
;
_computing_data_collection
;
CrystalClear-SM Expert 2.0 rc14 (Rigaku, 2009)
;
_computing_data_reduction
;
CrystalClear-SM Expert 2.0 rc14 (Rigaku, 2009)
;
_computing_structure_refinement 'SHELXL-14 (Sheldrick, 2014)'
_computing_structure_solution 'SHELXL-14 (Sheldrick, 2014)'
_diffrn_ambient_temperature 298(2)
_diffrn_detector_area_resol_mean 13.6612
_diffrn_measured_fraction_theta_full 0.999
_diffrn_measured_fraction_theta_max 0.999
_diffrn_measurement_device
;
XtaLABmini: Fixed Chi 2 circle
;
_diffrn_measurement_device_type
;
Rigaku Mercury375R (2x2 bin mode)
;
_diffrn_measurement_method 'profile data from \w-scans'
_diffrn_radiation_type MoK\a
_diffrn_radiation_wavelength 0.71073
_diffrn_reflns_av_R_equivalents 0.0663
_diffrn_reflns_av_unetI/netI 0.0423
_diffrn_reflns_Laue_measured_fraction_full 0.999
_diffrn_reflns_Laue_measured_fraction_max 0.999
_diffrn_reflns_limit_h_max 8
_diffrn_reflns_limit_h_min -8
_diffrn_reflns_limit_k_max 10
_diffrn_reflns_limit_k_min -10
_diffrn_reflns_limit_l_max 33
_diffrn_reflns_limit_l_min -33
_diffrn_reflns_number 15091
_diffrn_reflns_point_group_measured_fraction_full 0.999
_diffrn_reflns_point_group_measured_fraction_max 0.999
_diffrn_reflns_theta_full 25.242
_diffrn_reflns_theta_max 25.999
_diffrn_reflns_theta_min 1.500
_exptl_absorpt_coefficient_mu 0.135
_exptl_absorpt_correction_T_max 1.000
_exptl_absorpt_correction_T_min 0.819
_exptl_absorpt_correction_type multi-scan
_exptl_absorpt_process_details 'Jacobson, R. (1998) Private communication'
_exptl_crystal_colour Colourless
_exptl_crystal_density_diffrn 1.553
_exptl_crystal_description Block
_exptl_crystal_F_000 816
_exptl_crystal_size_max 0.190
_exptl_crystal_size_mid 0.180
_exptl_crystal_size_min 0.120
_refine_diff_density_max 0.403
_refine_diff_density_min -0.217
_refine_diff_density_rms 0.056
_refine_ls_extinction_method none
_refine_ls_goodness_of_fit_ref 1.107
_refine_ls_hydrogen_treatment mixed
_refine_ls_matrix_type full
_refine_ls_number_parameters 261
_refine_ls_number_reflns 3323
_refine_ls_number_restraints 0
_refine_ls_restrained_S_all 1.107
_refine_ls_R_factor_all 0.0717
_refine_ls_R_factor_gt 0.0555
_refine_ls_shift/su_max 0.001
_refine_ls_shift/su_mean 0.000
_refine_ls_structure_factor_coef Fsqd
_refine_ls_weighting_details 'w=1/[\s^2^(Fo^2^)+(0.0716P)^2^+0.3945P] where P=(Fo^2^+2Fc^2^)/3'
_refine_ls_weighting_scheme calc
_refine_ls_wR_factor_gt 0.1482
_refine_ls_wR_factor_ref 0.1599
_reflns_Friedel_coverage 0.000
_reflns_number_gt 2655
_reflns_number_total 3323
_reflns_threshold_expression 'I > 2\s(I)'
_cod_data_source_file ja8b02435_si_004.cif
_cod_data_source_block 2F
_cod_original_cell_volume 1694.9(17)
_cod_original_sg_symbol_H-M 'P 21/n'
_cod_database_code 4132217
_shelx_space_group_comment
;
The symmetry employed for this shelxl refinement is uniquely defined
by the following loop, which should always be used as a source of
symmetry information in preference to the above space-group names.
They are only intended as comments.
;
_shelx_estimated_absorpt_t_min 0.975
_shelx_estimated_absorpt_t_max 0.984
_shelxl_version_number 2014-3

loop_
_space_group_symop_operation_xyz
'x, y, z'
'-x+1/2, y+1/2, -z+1/2'
'-x, -y, -z'
'x-1/2, -y-1/2, z-1/2'

loop_
_atom_site_label
_atom_site_type_symbol
_atom_site_fract_x
_atom_site_fract_y
_atom_site_fract_z
_atom_site_U_iso_or_equiv
_atom_site_adp_type
_atom_site_occupancy
_atom_site_site_symmetry_order
_atom_site_calc_flag
_atom_site_refinement_flags_posn
_atom_site_refinement_flags_adp
O11 O -0.3706(3) 0.1147(3) 0.04510(8) 0.0723(6) Uani 1 1 d . .
C002 C 0.0958(3) 1.0487(2) 0.12017(8) 0.0387(5) Uani 1 1 d . .
C004 C 0.2186(3) 1.2207(2) 0.18102(8) 0.0441(5) Uani 1 1 d . .
C005 C 0.2398(3) 1.1442(2) 0.13702(8) 0.0421(5) Uani 1 1 d . .
H005 H 0.3493 1.1567 0.1190 0.050 Uiso 1 1 calc R U
C006 C 0.1253(3) 0.9661(2) 0.07204(8) 0.0404(5) Uani 1 1 d . .
C007 C -0.0649(3) 1.0296(3) 0.14814(8) 0.0438(5) Uani 1 1 d . .
H007 H -0.1618 0.9650 0.1375 0.053 Uiso 1 1 calc R U
C009 C 0.0613(4) 1.2060(3) 0.20928(8) 0.0483(6) Uani 1 1 d . .
H009 H 0.0491 1.2591 0.2385 0.058 Uiso 1 1 calc R U
C010 C -0.0791(3) 1.1080(3) 0.19209(8) 0.0470(6) Uani 1 1 d . .
N2 N 0.3735(4) 1.3236(2) 0.19783(8) 0.0576(6) Uani 1 1 d . .
N3 N -0.2473(4) 1.0839(3) 0.22205(9) 0.0665(6) Uani 1 1 d . .
N4 N -0.0149(3) 0.8828(2) 0.05436(7) 0.0499(5) Uani 1 1 d . .
H4A H -0.0017 0.8336 0.0274 0.060 Uiso 1 1 calc R U
H4B H -0.1200 0.8775 0.0698 0.060 Uiso 1 1 calc R U
O5 O 0.2785(2) 0.9773(2) 0.05138(6) 0.0600(5) Uani 1 1 d . .
O7 O -0.3741(3) 1.0022(3) 0.20614(9) 0.0931(8) Uani 1 1 d . .
O8 O -0.2526(4) 1.1494(3) 0.26168(8) 0.1019(9) Uani 1 1 d . .
O9 O 0.5090(3) 1.3408(3) 0.17166(8) 0.0802(7) Uani 1 1 d . .
O10 O 0.3534(4) 1.3856(2) 0.23778(7) 0.0804(7) Uani 1 1 d . .
H11B H -0.490(6) 0.081(4) 0.0486(14) 0.105(12) Uiso 1 1 d . .
H11C H -0.346(5) 0.101(4) 0.0130(14) 0.097(12) Uiso 1 1 d . .
C016 C 0.0649(3) 0.4922(2) 0.09240(8) 0.0395(5) Uani 1 1 d . .
C017 C 0.3497(3) 0.6350(3) 0.10021(8) 0.0432(5) Uani 1 1 d . .
C018 C 0.0081(3) 0.5504(2) 0.13737(8) 0.0444(5) Uani 1 1 d . .
H018 H -0.1086 0.5226 0.1498 0.053 Uiso 1 1 calc R U
C020 C -0.0535(3) 0.3801(3) 0.06461(8) 0.0454(5) Uani 1 1 d . .
C021 C 0.2384(3) 0.5361(2) 0.07330(8) 0.0418(5) Uani 1 1 d . .
H021 H 0.2778 0.4994 0.0432 0.050 Uiso 1 1 calc R U
C023 C 0.2977(4) 0.6918(3) 0.14522(9) 0.0502(6) Uani 1 1 d . .
H023 H 0.3773 0.7572 0.1628 0.060 Uiso 1 1 calc R U
C026 C 0.1243(4) 0.6490(3) 0.16347(9) 0.0517(6) Uani 1 1 d . .
H026 H 0.0857 0.6869 0.1935 0.062 Uiso 1 1 calc R U
N1 N 0.5316(3) 0.6855(3) 0.08006(9) 0.0586(6) Uani 1 1 d . .
O1 O 0.0012(3) 0.3171(2) 0.02824(7) 0.0696(6) Uani 1 1 d . .
O2 O -0.2174(3) 0.3531(2) 0.08465(7) 0.0705(6) Uani 1 1 d . .
H2 H -0.2764 0.2906 0.0681 0.106 Uiso 1 1 calc R U
O3 O 0.5713(3) 0.6490(3) 0.03864(9) 0.0920(8) Uani 1 1 d . .
O4 O 0.6347(3) 0.7648(3) 0.10616(9) 0.0862(7) Uani 1 1 d . .

loop_
_atom_site_aniso_label
_atom_site_aniso_U_11
_atom_site_aniso_U_22
_atom_site_aniso_U_33
_atom_site_aniso_U_23
_atom_site_aniso_U_13
_atom_site_aniso_U_12
O11 0.0549(12) 0.0919(15) 0.0710(14) -0.0277(11) 0.0170(10) -0.0361(11)
C002 0.0379(11) 0.0403(11) 0.0380(11) 0.0001(9) 0.0020(9) 0.0004(9)
C004 0.0541(13) 0.0390(11) 0.0389(11) 0.0003(9) -0.0067(10) 0.0002(10)
C005 0.0401(12) 0.0446(12) 0.0416(11) 0.0026(9) 0.0023(9) -0.0028(9)
C006 0.0368(11) 0.0432(11) 0.0415(11) -0.0038(9) 0.0046(9) -0.0050(9)
C007 0.0404(12) 0.0465(12) 0.0446(12) 0.0021(10) 0.0043(9) -0.0007(10)
C009 0.0635(15) 0.0458(12) 0.0356(11) -0.0001(10) 0.0001(10) 0.0091(11)
C010 0.0474(13) 0.0516(13) 0.0425(12) 0.0064(10) 0.0122(10) 0.0093(10)
N2 0.0758(16) 0.0477(12) 0.0483(12) -0.0046(9) -0.0143(11) -0.0075(10)
N3 0.0626(15) 0.0793(16) 0.0589(14) 0.0050(12) 0.0236(12) 0.0081(13)
N4 0.0395(11) 0.0639(12) 0.0465(11) -0.0164(9) 0.0073(8) -0.0113(9)
O5 0.0467(10) 0.0756(12) 0.0588(10) -0.0223(9) 0.0217(8) -0.0232(9)
O7 0.0695(14) 0.1118(18) 0.1001(17) -0.0049(15) 0.0407(13) -0.0180(14)
O8 0.0986(19) 0.142(2) 0.0676(14) -0.0200(14) 0.0426(13) 0.0040(16)
O9 0.0754(15) 0.0905(16) 0.0750(14) -0.0122(11) 0.0047(12) -0.0350(12)
O10 0.1116(18) 0.0751(13) 0.0536(11) -0.0193(10) -0.0122(11) -0.0183(12)
C016 0.0394(11) 0.0388(11) 0.0405(11) 0.0005(9) 0.0032(9) -0.0036(9)
C017 0.0361(11) 0.0445(12) 0.0492(12) 0.0031(10) 0.0044(10) -0.0039(9)
C018 0.0433(12) 0.0466(12) 0.0438(12) 0.0006(10) 0.0101(10) -0.0043(10)
C020 0.0458(13) 0.0457(12) 0.0447(12) 0.0000(10) 0.0040(10) -0.0062(10)
C021 0.0429(12) 0.0435(12) 0.0391(11) 0.0000(9) 0.0054(9) -0.0009(9)
C023 0.0530(14) 0.0496(13) 0.0478(13) -0.0043(10) -0.0042(11) -0.0099(11)
C026 0.0610(15) 0.0551(14) 0.0394(12) -0.0091(10) 0.0084(11) -0.0057(12)
N1 0.0409(11) 0.0617(13) 0.0735(15) 0.0072(11) 0.0078(11) -0.0068(10)
O1 0.0734(13) 0.0757(13) 0.0605(11) -0.0276(10) 0.0169(10) -0.0259(10)
O2 0.0531(11) 0.0768(13) 0.0823(13) -0.0244(10) 0.0190(10) -0.0275(9)
O3 0.0708(15) 0.1176(19) 0.0896(16) -0.0153(14) 0.0406(13) -0.0277(13)
O4 0.0545(12) 0.1015(17) 0.1026(17) -0.0091(13) 0.0000(11) -0.0381(12)

loop_
_atom_type_symbol
_atom_type_description
_atom_type_scat_dispersion_real
_atom_type_scat_dispersion_imag
_atom_type_scat_source
C C 0.0033 0.0016 'International Tables Vol C Tables 4.2.6.8 and 6.1.1.4'
H H 0.0000 0.0000 'International Tables Vol C Tables 4.2.6.8 and 6.1.1.4'
N N 0.0061 0.0033 'International Tables Vol C Tables 4.2.6.8 and 6.1.1.4'
O O 0.0106 0.0060 'International Tables Vol C Tables 4.2.6.8 and 6.1.1.4'

loop_
_geom_angle_atom_site_label_1
_geom_angle_atom_site_label_2
_geom_angle_atom_site_label_3
_geom_angle
H11B O11 H11C 105(3)
C005 C002 C007 119.4(2)
C005 C002 C006 117.60(19)
C007 C002 C006 122.95(19)
C009 C004 C005 123.0(2)
C009 C004 N2 118.9(2)
C005 C004 N2 118.1(2)
C004 C005 C002 119.2(2)
C004 C005 H005 120.4
C002 C005 H005 120.4
O5 C006 N4 122.5(2)
O5 C006 C002 119.62(19)
N4 C006 C002 117.91(19)
C010 C007 C002 119.2(2)
C010 C007 H007 120.4
C002 C007 H007 120.4
C004 C009 C010 116.7(2)
C004 C009 H009 121.7
C010 C009 H009 121.7
C009 C010 C007 122.5(2)
C009 C010 N3 118.8(2)
C007 C010 N3 118.7(2)
O9 N2 O10 124.9(2)
O9 N2 C004 118.6(2)
O10 N2 C004 116.5(2)
O7 N3 O8 123.7(3)
O7 N3 C010 118.8(2)
O8 N3 C010 117.5(3)
C006 N4 H4A 120.0
C006 N4 H4B 120.0
H4A N4 H4B 120.0
C018 C016 C021 119.8(2)
C018 C016 C020 121.46(19)
C021 C016 C020 118.76(19)
C021 C017 C023 122.9(2)
C021 C017 N1 119.0(2)
C023 C017 N1 118.1(2)
C026 C018 C016 120.3(2)
C026 C018 H018 119.8
C016 C018 H018 119.8
O1 C020 O2 124.0(2)
O1 C020 C016 122.6(2)
O2 C020 C016 113.4(2)
C017 C021 C016 118.2(2)
C017 C021 H021 120.9
C016 C021 H021 120.9
C017 C023 C026 118.3(2)
C017 C023 H023 120.8
C026 C023 H023 120.8
C018 C026 C023 120.4(2)
C018 C026 H026 119.8
C023 C026 H026 119.8
O3 N1 O4 123.0(2)
O3 N1 C017 119.2(2)
O4 N1 C017 117.8(2)
C020 O2 H2 109.5

loop_
_geom_bond_atom_site_label_1
_geom_bond_atom_site_label_2
_geom_bond_distance
O11 H11B 0.90(4)
O11 H11C 0.90(4)
C002 C005 1.389(3)
C002 C007 1.389(3)
C002 C006 1.518(3)
C004 C009 1.370(3)
C004 C005 1.386(3)
C004 N2 1.484(3)
C005 H005 0.9300
C006 O5 1.232(3)
C006 N4 1.313(3)
C007 C010 1.388(3)
C007 H007 0.9300
C009 C010 1.387(4)
C009 H009 0.9300
C010 N3 1.470(3)
N2 O9 1.214(3)
N2 O10 1.228(3)
N3 O7 1.220(3)
N3 O8 1.225(3)
N4 H4A 0.8600
N4 H4B 0.8600
C016 C018 1.394(3)
C016 C021 1.395(3)
C016 C020 1.490(3)
C017 C021 1.373(3)
C017 C023 1.381(3)
C017 N1 1.475(3)
C018 C026 1.380(3)
C018 H018 0.9300
C020 O1 1.207(3)
C020 O2 1.310(3)
C021 H021 0.9300
C023 C026 1.381(4)
C023 H023 0.9300
C026 H026 0.9300
N1 O3 1.210(3)
N1 O4 1.223(3)
O2 H2 0.8200

loop_
_geom_torsion_atom_site_label_1
_geom_torsion_atom_site_label_2
_geom_torsion_atom_site_label_3
_geom_torsion_atom_site_label_4
_geom_torsion
C009 C004 C005 C002 0.4(3)
N2 C004 C005 C002 -179.18(19)
C007 C002 C005 C004 -1.2(3)
C006 C002 C005 C004 -179.52(19)
C005 C002 C006 O5 5.0(3)
C007 C002 C006 O5 -173.3(2)
C005 C002 C006 N4 -175.9(2)
C007 C002 C006 N4 5.8(3)
C005 C002 C007 C010 0.8(3)
C006 C002 C007 C010 179.1(2)
C005 C004 C009 C010 0.7(3)
N2 C004 C009 C010 -179.73(19)
C004 C009 C010 C007 -1.0(3)
C004 C009 C010 N3 177.7(2)
C002 C007 C010 C009 0.3(3)
C002 C007 C010 N3 -178.4(2)
C009 C004 N2 O9 -177.1(2)
C005 C004 N2 O9 2.6(3)
C009 C004 N2 O10 2.8(3)
C005 C004 N2 O10 -177.5(2)
C009 C010 N3 O7 177.3(2)
C007 C010 N3 O7 -4.0(4)
C009 C010 N3 O8 -1.8(4)
C007 C010 N3 O8 176.9(2)
C021 C016 C018 C026 -1.2(3)
C020 C016 C018 C026 177.1(2)
C018 C016 C020 O1 -172.5(2)
C021 C016 C020 O1 5.8(4)
C018 C016 C020 O2 5.0(3)
C021 C016 C020 O2 -176.7(2)
C023 C017 C021 C016 0.4(3)
N1 C017 C021 C016 -178.58(19)
C018 C016 C021 C017 0.8(3)
C020 C016 C021 C017 -177.5(2)
C021 C017 C023 C026 -1.2(4)
N1 C017 C023 C026 177.8(2)
C016 C018 C026 C023 0.4(4)
C017 C023 C026 C018 0.8(4)
C021 C017 N1 O3 6.2(4)
C023 C017 N1 O3 -172.8(3)
C021 C017 N1 O4 -174.8(2)
C023 C017 N1 O4 6.2(4)
